data_2012150
loop_
_publ_author_name
'Masci, Bernardo'
'Saccheo, Stefano'
'Fonsi, Massimiliano'
'Varrone, Maurizio'
'Finelli, Marco'
'Nierlich, Martine'
'Thu\'ery, Pierre'

_publ_section_title
;
 Methoxy-ether and crown-ether derivatives of tetrahomodioxa- and
 octahomotetraoxacalix[4]arenes
;
_journal_issue 8
_journal_name_full 'Acta Crystallographica Section C'
_journal_page_first 978
_journal_page_last 981
_journal_paper_doi 10.1107/S010827010100823X
_journal_volume 57
_journal_year 2001
_chemical_formula_moiety 'C50 H68 O6'
_chemical_formula_sum 'C50 H68 O6'
_chemical_formula_weight 765.04
_space_group_IT_number 2
_symmetry_cell_setting triclinic
_symmetry_space_group_name_Hall '-P 1'
_symmetry_space_group_name_H-M 'P -1'
_audit_creation_method SHELXL-97
_cell_angle_alpha 84.280(4)
_cell_angle_beta 69.132(2)
_cell_angle_gamma 79.683(4)
_cell_formula_units_Z 2
_cell_length_a 11.3148(8)
_cell_length_b 14.2488(5)
_cell_length_c 15.3512(11)
_cell_measurement_reflns_used 17232
_cell_measurement_temperature 100(2)
_cell_measurement_theta_max 25.68
_cell_measurement_theta_min 2.66
_cell_volume 2273.5(2)
_computing_cell_refinement 'DENZO-SMN (Otwinowski & Minor, 1997)'
_computing_data_collection 'Kappa-CCD Software (Nonius, 1998)'
_computing_data_reduction DENZO-SMN
_computing_molecular_graphics 'SHELXTL (Sheldrick, 1999)'
_computing_publication_material 'SHELXTL and  PARST97 (Nardelli, 1995)'
_computing_structure_refinement 'SHELXL97 (Sheldrick, 1997)'
_computing_structure_solution 'SHELXS97 (Sheldrick, 1997)'
_diffrn_ambient_temperature 100(2)
_diffrn_detector_area_resol_mean 18
_diffrn_measured_fraction_theta_full .924
_diffrn_measured_fraction_theta_max .924
_diffrn_measurement_device_type 'Nonius Kappa-CCD'
_diffrn_measurement_method '\f scans'
_diffrn_radiation_monochromator graphite
_diffrn_radiation_source 'fine-focus sealed tube'
_diffrn_radiation_type MoK\a
_diffrn_radiation_wavelength .71073
_diffrn_reflns_av_R_equivalents .072
_diffrn_reflns_av_sigmaI/netI .077
_diffrn_reflns_limit_h_max 13
_diffrn_reflns_limit_h_min 0
_diffrn_reflns_limit_k_max 15
_diffrn_reflns_limit_k_min -14
_diffrn_reflns_limit_l_max 18
_diffrn_reflns_limit_l_min -17
_diffrn_reflns_number 7972
_diffrn_reflns_theta_full 25.68
_diffrn_reflns_theta_max 25.68
_diffrn_reflns_theta_min 2.66
_diffrn_standards_decay_% none
_exptl_absorpt_coefficient_mu .071
_exptl_absorpt_correction_type none
_exptl_crystal_colour colourless
_exptl_crystal_density_diffrn 1.118
_exptl_crystal_density_meas ?
_exptl_crystal_description parallelepipedic
_exptl_crystal_F_000 832
_exptl_crystal_size_max .25
_exptl_crystal_size_mid .25
_exptl_crystal_size_min .25
_refine_diff_density_max .390
_refine_diff_density_min -.210
_refine_ls_extinction_method none
_refine_ls_goodness_of_fit_ref 1.016
_refine_ls_hydrogen_treatment mixed
_refine_ls_matrix_type full
_refine_ls_number_parameters 521
_refine_ls_number_reflns 7972
_refine_ls_number_restraints 0
_refine_ls_restrained_S_all 1.016
_refine_ls_R_factor_all .1069
_refine_ls_R_factor_gt .0608
_refine_ls_shift/su_max <0.001
_refine_ls_shift/su_mean .000
_refine_ls_structure_factor_coef Fsqd
_refine_ls_weighting_details 'calc w=1/[\s^2^(Fo^2^)+(0.0533P)^2^+1.6661P] where P=(Fo^2^+2Fc^2^)/3'
_refine_ls_weighting_scheme calc
_refine_ls_wR_factor_ref .1579
_reflns_number_gt 5246
_reflns_number_total 7972
_reflns_threshold_expression I>2\s(I)
_cod_data_source_file na1520.cif
_cod_data_source_block I
_cod_depositor_comments
;
The following automatic conversions were performed:

'_exptl_crystal_density_meas' value 'not measured' was changed to '?'
- the value is perceived as not measured.

Automatic conversion script
Id: cif_fix_values 3008 2015-01-20 13:52:24Z robertas 
;
_cod_original_sg_symbol_H-M P-1
_cod_database_code 2012150
_cod_database_fobs_code 2012150

loop_
_symmetry_equiv_pos_as_xyz
'x, y, z'
'-x, -y, -z'

loop_
_atom_site_label
_atom_site_fract_x
_atom_site_fract_y
_atom_site_fract_z
_atom_site_U_iso_or_equiv
_atom_site_adp_type
_atom_site_calc_flag
_atom_site_refinement_flags
_atom_site_occupancy
_atom_site_disorder_assembly
_atom_site_disorder_group
_atom_site_type_symbol
O1 .28292(17) .94163(12) .34605(12) .0318(4) Uani d . 1 . . O
O2 .03724(16) .75319(11) .43538(12) .0268(4) Uani d . 1 . . O
O3 -.32777(17) .77399(12) .51535(12) .0285(4) Uani d . 1 . . O
O4 -.39710(17) .98518(12) .39958(12) .0294(4) Uani d . 1 . . O
O5 -.0965(2) 1.00563(12) .21553(13) .0389(5) Uani d . 1 . . O
O6 .12367(17) 1.12625(12) .25967(12) .0316(4) Uani d . 1 . . O
C1 .2751(2) .98587(18) .19222(18) .0287(6) Uani d . 1 . . C
C2 .2807(2) .91539(18) .26177(17) .0262(6) Uani d . 1 . . C
C3 .2900(2) .81941(17) .24577(18) .0258(6) Uani d . 1 . . C
C4 .2898(2) .79566(18) .15980(18) .0269(6) Uani d . 1 . . C
H4 .2932 .7319 .1494 .032 Uiso calc R 1 . . H
C5 .2845(2) .86360(18) .08882(17) .0273(6) Uani d . 1 . . C
C6 .2799(3) .95836(18) .10687(18) .0302(6) Uani d . 1 . . C
H6 .2801 1.0049 .0598 .036 Uiso calc R 1 . . H
C7 .2805(3) .83782(19) -.00448(18) .0342(6) Uani d . 1 . . C
C8 .4039(3) .8581(2) -.0830(2) .0539(9) Uani d . 1 . . C
H8A .4101 .9246 -.0852 .081 Uiso calc R 1 . . H
H8B .4021 .8415 -.1415 .081 Uiso calc R 1 . . H
H8C .4765 .8207 -.0712 .081 Uiso calc R 1 . . H
C9 .1635(4) .8991(2) -.0219(2) .0566(9) Uani d . 1 . . C
H9A .1741 .9651 -.0291 .085 Uiso calc R 1 . . H
H9B .0874 .8907 .0302 .085 Uiso calc R 1 . . H
H9C .1561 .8795 -.0775 .085 Uiso calc R 1 . . H
C10 .2691(3) .7331(2) -.0064(2) .0458(8) Uani d . 1 . . C
H10A .2680 .7204 -.0663 .069 Uiso calc R 1 . . H
H10B .1913 .7196 .0412 .069 Uiso calc R 1 . . H
H10C .3409 .6936 .0047 .069 Uiso calc R 1 . . H
C11 .1597(3) .9603(2) .41790(19) .0353(7) Uani d . 1 . . C
H11A .1136 1.0194 .4030 .053 Uiso calc R 1 . . H
H11B .1706 .9647 .4765 .053 Uiso calc R 1 . . H
H11C .1124 .9093 .4222 .053 Uiso calc R 1 . . H
C12 .3015(3) .74117(17) .31939(18) .0278(6) Uani d . 1 . . C
H12A .3906 .7127 .3043 .033 Uiso calc R 1 . . H
H12B .2737 .7696 .3797 .033 Uiso calc R 1 . . H
C13 .2226(2) .66389(17) .32578(17) .0262(6) Uani d . 1 . . C
C14 .0938(2) .67313(17) .38135(17) .0247(5) Uani d . 1 . . C
C15 .0168(2) .60630(17) .38159(17) .0252(6) Uani d . 1 . . C
C16 .0739(2) .52869(18) .32490(17) .0275(6) Uani d . 1 . . C
H16 .0245 .4827 .3260 .033 Uiso calc R 1 . . H
C17 .2020(2) .51653(17) .26642(18) .0274(6) Uani d . 1 . . C
C18 .2749(3) .58457(17) .26968(17) .0272(6) Uani d . 1 . . C
H18 .3613 .5770 .2333 .033 Uiso calc R 1 . . H
C19 .2561(3) .43263(18) .20080(18) .0305(6) Uani d . 1 . . C
C20 .3904(3) .4396(2) .1320(2) .0380(7) Uani d . 1 . . C
H20A .3893 .4987 .0961 .057 Uiso calc R 1 . . H
H20B .4185 .3872 .0910 .057 Uiso calc R 1 . . H
H20C .4480 .4374 .1657 .057 Uiso calc R 1 . . H
C21 .1690(3) .4313(2) .1440(2) .0441(8) Uani d . 1 . . C
H21A .1685 .4889 .1059 .066 Uiso calc R 1 . . H
H21B .0836 .4267 .1856 .066 Uiso calc R 1 . . H
H21C .2005 .3773 .1048 .066 Uiso calc R 1 . . H
C22 .2599(3) .33868(19) .2589(2) .0410(7) Uani d . 1 . . C
H22A .2984 .2864 .2179 .061 Uiso calc R 1 . . H
H22B .1743 .3300 .2971 .061 Uiso calc R 1 . . H
H22C .3093 .3409 .2979 .061 Uiso calc R 1 . . H
C23 .0454(3) .73828(19) .52721(18) .0335(6) Uani d . 1 . . C
H23A .0142 .6801 .5552 .050 Uiso calc R 1 . . H
H23B -.0056 .7908 .5649 .050 Uiso calc R 1 . . H
H23C .1329 .7340 .5229 .050 Uiso calc R 1 . . H
C24 -.1255(2) .62262(18) .43510(18) .0283(6) Uani d . 1 . . C
H24A -.1414 .6525 .4931 .034 Uiso calc R 1 . . H
H24B -.1560 .5615 .4504 .034 Uiso calc R 1 . . H
C25 -.1998(2) .68551(17) .37983(17) .0244(5) Uani d . 1 . . C
C26 -.2958(2) .76036(17) .42077(17) .0247(5) Uani d . 1 . . C
C27 -.3660(2) .81670(17) .36990(17) .0252(6) Uani d . 1 . . C
C28 -.3417(2) .79333(17) .27867(18) .0287(6) Uani d . 1 . . C
H28 -.3905 .8287 .2456 .034 Uiso calc R 1 . . H
C29 -.2469(2) .71901(18) .23475(18) .0276(6) Uani d . 1 . . C
C30 -.1763(2) .66748(18) .28625(18) .0278(6) Uani d . 1 . . C
H30 -.1108 .6190 .2577 .033 Uiso calc R 1 . . H
C31 -.2255(3) .69654(19) .13412(18) .0326(6) Uani d . 1 . . C
C32 -.2053(4) .7871(3) .0714(2) .0677(11) Uani d . 1 . . C
H32A -.2797 .8348 .0931 .102 Uiso calc R 1 . . H
H32B -.1915 .7726 .0085 .102 Uiso calc R 1 . . H
H32C -.1320 .8107 .0733 .102 Uiso calc R 1 . . H
C33 -.3439(3) .6595(3) .1328(2) .0559(9) Uani d . 1 . . C
H33A -.3585 .6044 .1744 .084 Uiso calc R 1 . . H
H33B -.3303 .6423 .0707 .084 Uiso calc R 1 . . H
H33C -.4171 .7085 .1525 .084 Uiso calc R 1 . . H
C34 -.1086(3) .6208(3) .0944(2) .0538(9) Uani d . 1 . . C
H34A -.0341 .6418 .0972 .081 Uiso calc R 1 . . H
H34B -.0968 .6110 .0307 .081 Uiso calc R 1 . . H
H34C -.1214 .5620 .1303 .081 Uiso calc R 1 . . H
C35 -.2764(3) .85128(18) .53627(19) .0323(6) Uani d . 1 . . C
H35A -.1869 .8466 .4997 .049 Uiso calc R 1 . . H
H35B -.2870 .8474 .6014 .049 Uiso calc R 1 . . H
H35C -.3209 .9112 .5217 .049 Uiso calc R 1 . . H
C36 -.4611(2) .90285(17) .41072(19) .0288(6) Uani d . 1 . . C
H36A -.5240 .9163 .3798 .035 Uiso calc R 1 . . H
H36B -.5057 .8900 .4765 .035 Uiso calc R 1 . . H
C37 -.3691(3) 1.02982(18) .30819(18) .0324(6) Uani d . 1 . . C
H37A -.4480 1.0571 .2976 .039 Uiso calc R 1 . . H
H37B -.3216 .9831 .2614 .039 Uiso calc R 1 . . H
C38 -.2909(3) 1.10710(18) .30149(17) .0293(6) Uani d . 1 . . C
C39 -.1576(3) 1.09124(18) .25720(18) .0306(6) Uani d . 1 . . C
C40 -.0862(3) 1.16464(18) .24799(18) .0294(6) Uani d . 1 . . C
C41 -.1504(3) 1.25292(18) .28456(18) .0303(6) Uani d . 1 . . C
H41 -.1030 1.3019 .2779 .036 Uiso calc R 1 . . H
C42 -.2821(3) 1.27099(17) .33056(18) .0281(6) Uani d . 1 . . C
C43 -.3503(3) 1.19586(18) .33747(18) .0287(6) Uani d . 1 . . C
H43 -.4386 1.2059 .3673 .034 Uiso calc R 1 . . H
C44 -.3535(3) 1.36743(18) .37140(19) .0308(6) Uani d . 1 . . C
C45 -.4577(3) 1.4043(2) .3288(3) .0548(9) Uani d . 1 . . C
H45A -.5000 1.4662 .3517 .082 Uiso calc R 1 . . H
H45B -.5190 1.3610 .3459 .082 Uiso calc R 1 . . H
H45C -.4194 1.4088 .2621 .082 Uiso calc R 1 . . H
C46 -.4164(3) 1.35488(19) .4771(2) .0391(7) Uani d . 1 . . C
H46A -.4653 1.4145 .5021 .059 Uiso calc R 1 . . H
H46B -.3515 1.3345 .5045 .059 Uiso calc R 1 . . H
H46C -.4721 1.3077 .4909 .059 Uiso calc R 1 . . H
C47 -.2645(3) 1.44206(19) .3507(2) .0422(7) Uani d . 1 . . C
H47A -.2240 1.4503 .2845 .063 Uiso calc R 1 . . H
H47B -.2003 1.4211 .3788 .063 Uiso calc R 1 . . H
H47C -.3132 1.5017 .3760 .063 Uiso calc R 1 . . H
C48 -.0633(3) .93163(19) .2781(2) .0385(7) Uani d . 1 . . C
H48A -.0080 .9529 .3045 .058 Uiso calc R 1 . . H
H48B -.0200 .8751 .2441 .058 Uiso calc R 1 . . H
H48C -.1397 .9178 .3271 .058 Uiso calc R 1 . . H
C49 .0552(3) 1.1506(2) .19595(19) .0348(6) Uani d . 1 . . C
H49A .0777 1.1001 .1523 .042 Uiso calc R 1 . . H
H49B .0791 1.2088 .1606 .042 Uiso calc R 1 . . H
C50 .2560(3) 1.09002(18) .21264(19) .0309(6) Uani d . 1 . . C
H50A .3051 1.0980 .2512 .037 Uiso calc R 1 . . H
H50B .2877 1.1265 .1546 .037 Uiso calc R 1 . . H

loop_
_atom_site_aniso_label
_atom_site_aniso_U_11
_atom_site_aniso_U_22
_atom_site_aniso_U_33
_atom_site_aniso_U_12
_atom_site_aniso_U_13
_atom_site_aniso_U_23
O1 .0323(11) .0358(11) .0310(10) -.0073(8) -.0131(9) -.0067(8)
O2 .0291(10) .0269(9) .0250(10) -.0009(7) -.0107(8) -.0051(7)
O3 .0310(11) .0297(10) .0252(10) -.0053(7) -.0089(8) -.0052(7)
O4 .0374(11) .0246(10) .0286(10) -.0053(7) -.0136(9) -.0020(7)
O5 .0542(13) .0266(10) .0313(11) .0050(9) -.0137(10) -.0039(8)
O6 .0314(11) .0301(10) .0318(10) -.0043(8) -.0094(9) -.0017(8)
C1 .0266(15) .0274(14) .0317(15) -.0050(10) -.0087(12) -.0028(11)
C2 .0253(15) .0296(15) .0255(14) -.0071(10) -.0089(11) -.0033(10)
C3 .0199(14) .0285(14) .0289(14) -.0053(10) -.0077(11) -.0010(10)
C4 .0256(14) .0265(14) .0292(14) -.0041(10) -.0098(12) -.0018(10)
C5 .0239(14) .0294(15) .0262(14) -.0019(10) -.0060(11) -.0045(10)
C6 .0296(16) .0295(15) .0290(15) -.0040(11) -.0084(12) .0028(11)
C7 .0424(18) .0340(16) .0251(15) -.0040(12) -.0113(13) -.0010(11)
C8 .066(2) .059(2) .0282(17) -.0170(17) -.0022(16) -.0042(14)
C9 .074(3) .056(2) .048(2) .0022(18) -.0363(19) -.0079(16)
C10 .068(2) .0436(18) .0318(17) -.0136(15) -.0213(16) -.0058(13)
C11 .0408(18) .0361(16) .0283(15) -.0098(12) -.0083(13) -.0049(11)
C12 .0274(15) .0294(14) .0281(14) -.0044(11) -.0113(12) -.0010(10)
C13 .0261(15) .0283(14) .0259(14) -.0018(10) -.0127(12) .0016(10)
C14 .0267(15) .0248(14) .0230(13) -.0016(10) -.0097(11) -.0018(10)
C15 .0252(14) .0263(14) .0232(13) -.0022(10) -.0086(11) .0003(10)
C16 .0299(15) .0288(14) .0257(14) -.0086(11) -.0102(12) .0001(10)
C17 .0284(15) .0270(14) .0266(14) -.0023(10) -.0105(12) .0006(10)
C18 .0241(14) .0294(14) .0254(14) -.0017(10) -.0071(11) .0004(10)
C19 .0309(16) .0288(15) .0316(15) .0002(11) -.0116(12) -.0065(11)
C20 .0351(17) .0345(16) .0381(17) -.0036(12) -.0036(14) -.0095(12)
C21 .0433(19) .0505(19) .0409(18) -.0031(14) -.0153(15) -.0168(14)
C22 .0443(19) .0286(16) .0480(19) -.0034(12) -.0133(15) -.0062(12)
C23 .0373(17) .0391(16) .0243(14) -.0030(12) -.0117(13) -.0037(11)
C24 .0297(15) .0268(14) .0294(14) -.0060(11) -.0106(12) -.0009(10)
C25 .0233(14) .0261(14) .0231(13) -.0080(10) -.0052(11) -.0003(10)
C26 .0255(14) .0277(14) .0207(13) -.0075(10) -.0055(11) -.0028(10)
C27 .0249(14) .0234(13) .0285(14) -.0075(10) -.0085(11) -.0017(10)
C28 .0292(15) .0275(14) .0325(15) -.0074(11) -.0136(12) .0012(11)
C29 .0275(15) .0280(14) .0275(14) -.0079(11) -.0079(12) -.0025(10)
C30 .0280(15) .0257(14) .0280(14) -.0054(10) -.0064(12) -.0032(10)
C31 .0344(16) .0371(16) .0257(15) -.0034(12) -.0098(12) -.0035(11)
C32 .098(3) .061(2) .0349(19) -.010(2) -.015(2) .0069(16)
C33 .051(2) .084(3) .0401(19) -.0127(18) -.0182(17) -.0200(17)
C34 .053(2) .074(2) .0312(17) .0056(17) -.0151(16) -.0162(16)
C35 .0367(17) .0312(15) .0337(16) -.0046(11) -.0159(13) -.0089(11)
C36 .0302(15) .0247(14) .0332(15) -.0062(11) -.0115(12) -.0019(11)
C37 .0426(17) .0291(15) .0298(15) -.0090(12) -.0168(13) .0015(11)
C38 .0393(17) .0267(14) .0236(14) -.0046(11) -.0137(12) .0002(10)
C39 .0414(17) .0269(14) .0232(14) -.0005(11) -.0129(13) -.0013(10)
C40 .0301(15) .0318(15) .0233(14) -.0003(11) -.0086(12) .0014(10)
C41 .0367(17) .0281(15) .0279(15) -.0077(11) -.0133(13) .0036(10)
C42 .0330(16) .0268(14) .0268(14) -.0032(11) -.0146(12) .0020(10)
C43 .0303(15) .0297(14) .0269(14) -.0040(11) -.0119(12) .0015(10)
C44 .0313(16) .0257(14) .0361(16) -.0033(11) -.0134(13) -.0001(11)
C45 .062(2) .0365(18) .080(3) .0086(15) -.049(2) -.0063(16)
C46 .0383(18) .0294(16) .0406(17) -.0010(12) -.0036(14) -.0056(12)
C47 .0431(19) .0282(16) .0490(19) -.0054(12) -.0073(15) -.0054(13)
C48 .0440(19) .0273(15) .0427(18) -.0007(12) -.0167(15) .0027(12)
C49 .0345(17) .0352(16) .0314(16) -.0026(12) -.0093(13) .0018(11)
C50 .0286(15) .0264(14) .0362(16) -.0057(11) -.0082(13) -.0034(11)

loop_
_atom_type_symbol
_atom_type_description
_atom_type_scat_dispersion_real
_atom_type_scat_dispersion_imag
_atom_type_scat_source
C C .0033 .0016 'International Tables Vol C Tables 4.2.6.8 and 6.1.1.4'
H H .0000 .0000 'International Tables Vol C Tables 4.2.6.8 and 6.1.1.4'
O O .0106 .0060 'International Tables Vol C Tables 4.2.6.8 and 6.1.1.4'

loop_
_geom_angle_atom_site_label_1
_geom_angle_atom_site_label_2
_geom_angle_atom_site_label_3
_geom_angle
C2 O1 C11 114.9(2)
C14 O2 C23 112.24(18)
C26 O3 C35 114.83(19)
C37 O4 C36 112.89(19)
C39 O5 C48 114.2(2)
C49 O6 C50 111.9(2)
C6 C1 C2 118.8(2)
C6 C1 C50 120.9(2)
C2 C1 C50 120.2(2)
O1 C2 C3 119.9(2)
O1 C2 C1 119.3(2)
C3 C2 C1 120.7(2)
C2 C3 C4 118.3(2)
C2 C3 C12 121.5(2)
C4 C3 C12 120.3(2)
C5 C4 C3 122.7(2)
C6 C5 C4 116.9(2)
C6 C5 C7 120.4(2)
C4 C5 C7 122.7(2)
C1 C6 C5 122.5(2)
C10 C7 C5 112.6(2)
C10 C7 C8 108.3(2)
C5 C7 C8 109.2(2)
C10 C7 C9 108.0(3)
C5 C7 C9 108.9(2)
C8 C7 C9 109.8(3)
C13 C12 C3 112.5(2)
C14 C13 C18 118.1(2)
C14 C13 C12 121.2(2)
C18 C13 C12 120.5(2)
C13 C14 O2 119.6(2)
C13 C14 C15 121.8(2)
O2 C14 C15 118.5(2)
C16 C15 C14 117.6(2)
C16 C15 C24 121.2(2)
C14 C15 C24 120.9(2)
C15 C16 C17 123.1(2)
C18 C17 C16 116.9(2)
C18 C17 C19 122.9(2)
C16 C17 C19 120.2(2)
C17 C18 C13 122.4(2)
C20 C19 C21 107.6(2)
C20 C19 C22 108.9(2)
C21 C19 C22 109.1(2)
C20 C19 C17 112.6(2)
C21 C19 C17 109.3(2)
C22 C19 C17 109.3(2)
C15 C24 C25 112.1(2)
C26 C25 C30 117.9(2)
C26 C25 C24 121.4(2)
C30 C25 C24 120.6(2)
O3 C26 C25 118.7(2)
O3 C26 C27 120.1(2)
C25 C26 C27 121.1(2)
C28 C27 C26 118.4(2)
C28 C27 C36 120.3(2)
C26 C27 C36 121.3(2)
C27 C28 C29 122.6(2)
C30 C29 C28 117.2(2)
C30 C29 C31 122.8(2)
C28 C29 C31 120.0(2)
C29 C30 C25 122.7(2)
C34 C31 C32 107.9(3)
C34 C31 C33 108.4(3)
C32 C31 C33 109.8(3)
C34 C31 C29 112.4(2)
C32 C31 C29 109.8(2)
C33 C31 C29 108.5(2)
O4 C36 C27 110.6(2)
O4 C37 C38 108.2(2)
C43 C38 C39 119.0(2)
C43 C38 C37 120.3(2)
C39 C38 C37 120.6(2)
O5 C39 C40 119.1(2)
O5 C39 C38 120.4(2)
C40 C39 C38 120.3(2)
C41 C40 C39 118.6(2)
C41 C40 C49 120.5(2)
C39 C40 C49 120.9(2)
C42 C41 C40 122.9(2)
C41 C42 C43 116.7(2)
C41 C42 C44 123.4(2)
C43 C42 C44 119.9(2)
C38 C43 C42 122.5(3)
C46 C44 C47 108.7(2)
C46 C44 C42 109.5(2)
C47 C44 C42 112.1(2)
C46 C44 C45 109.0(3)
C47 C44 C45 108.4(2)
C42 C44 C45 109.0(2)
O6 C49 C40 110.3(2)
O6 C50 C1 111.7(2)

loop_
_geom_bond_atom_site_label_1
_geom_bond_atom_site_label_2
_geom_bond_site_symmetry_2
_geom_bond_distance
_geom_bond_publ_flag
O1 C2 . 1.392(3) ?
O1 C11 . 1.436(3) ?
O2 C14 . 1.396(3) ?
O2 C23 . 1.438(3) ?
O3 C26 . 1.390(3) ?
O3 C35 . 1.445(3) ?
O4 C37 . 1.432(3) ?
O4 C36 . 1.451(3) ?
O5 C39 . 1.383(3) ?
O5 C48 . 1.445(3) ?
O6 C49 . 1.433(3) ?
O6 C50 . 1.434(3) ?
C1 C6 . 1.385(4) ?
C1 C2 . 1.401(3) ?
C1 C50 . 1.509(3) ?
C2 C3 . 1.392(3) ?
C3 C4 . 1.396(3) ?
C3 C12 . 1.529(3) ?
C4 C5 . 1.394(3) ?
C5 C6 . 1.393(4) ?
C5 C7 . 1.532(4) ?
C7 C10 . 1.524(4) ?
C7 C8 . 1.536(4) ?
C7 C9 . 1.542(4) ?
C12 C13 . 1.512(3) ?
C13 C14 . 1.391(4) ?
C13 C18 . 1.400(3) ?
C14 C15 . 1.400(3) ?
C15 C16 . 1.390(3) ?
C15 C24 . 1.511(4) ?
C16 C17 . 1.397(4) ?
C17 C18 . 1.395(3) ?
C17 C19 . 1.535(3) ?
C19 C20 . 1.524(4) ?
C19 C21 . 1.535(4) ?
C19 C22 . 1.535(4) ?
C24 C25 . 1.522(3) ?
C25 C26 . 1.395(3) ?
C25 C30 . 1.406(3) ?
C26 C27 . 1.405(3) ?
C27 C28 . 1.390(3) ?
C27 C36 . 1.502(3) ?
C28 C29 . 1.395(4) ?
C29 C30 . 1.388(4) ?
C29 C31 . 1.534(4) ?
C31 C34 . 1.528(4) ?
C31 C32 . 1.532(4) ?
C31 C33 . 1.532(4) ?
C37 C38 . 1.506(4) ?
C38 C43 . 1.388(3) ?
C38 C39 . 1.402(4) ?
C39 C40 . 1.399(4) ?
C40 C41 . 1.396(4) ?
C40 C49 . 1.498(4) ?
C41 C42 . 1.391(4) ?
C42 C43 . 1.402(4) ?
C42 C44 . 1.532(4) ?
C44 C46 . 1.528(4) ?
C44 C47 . 1.528(4) ?
C44 C45 . 1.534(4) ?

loop_
_cod_related_entry_id
_cod_related_entry_database
_cod_related_entry_code
1 ChemSpider 21135177
